data_4333451
loop_
_publ_author_name
'Wang, Jun-Jieh'
'Holm, R. H.'

_publ_section_title
;
 Silylation, Sulfidation, and Benzene-1,2-dithiolate Complexation
 Reactions of Oxo- and Oxosulfidomolybdates(VI) and -Tungstates(VI)
;
_journal_issue 26
_journal_name_full 'Inorganic Chemistry'
_journal_page_first 11156
_journal_page_last 11164
_journal_paper_doi 10.1021/ic701294y
_journal_volume 46
_journal_year 2007
_chemical_formula_moiety '(C8 H20 N 1+), (C9 H21 Mo O2 S2 Si 1-)'
_chemical_formula_sum 'C17 H41 Mo N O2 S2 Si'
_chemical_formula_weight 479.66
_chemical_name_systematic
; 
 ? 
;
_space_group_IT_number 14
_symmetry_cell_setting monoclinic
_symmetry_Int_Tables_number 14
_symmetry_space_group_name_Hall '-P 2ybc'
_symmetry_space_group_name_H-M 'P 1 21/c 1'
_atom_sites_solution_hydrogens geom
_atom_sites_solution_primary direct
_atom_sites_solution_secondary difmap
_audit_creation_method SHELXL-97
_cell_angle_alpha 90.00
_cell_angle_beta 90.732(2)
_cell_angle_gamma 90.00
_cell_formula_units_Z 4
_cell_length_a 17.7637(14)
_cell_length_b 8.4492(7)
_cell_length_c 16.5049(14)
_cell_measurement_temperature 193(2)
_cell_volume 2477.0(4)
_computing_cell_refinement 'SMART (Bruker, 2001)'
_computing_data_collection 'SMART (Bruker, 2001)'
_computing_data_reduction 'SAINT (Bruker, 2003)'
_computing_molecular_graphics 'SHELXTL (Bruker, 2000)'
_computing_publication_material 'SHELXTL (Bruker, 2000)'
_computing_structure_refinement 'SHELXL-97 (Sheldrick, 1997)'
_computing_structure_solution 'SHELXS-97 (Sheldrick, 1990)'
_diffrn_ambient_temperature 193(2)
_diffrn_measured_fraction_theta_full 1.000
_diffrn_measured_fraction_theta_max 1.000
_diffrn_measurement_device_type 'Bruker Smart APEX CCD'
_diffrn_measurement_method '\w scans, 0.3\% rotations'
_diffrn_radiation_monochromator graphite
_diffrn_radiation_source 'normal-focus sealed tube'
_diffrn_radiation_type MoK\a
_diffrn_radiation_wavelength 0.71073
_diffrn_reflns_av_R_equivalents 0.0350
_diffrn_reflns_av_sigmaI/netI 0.0361
_diffrn_reflns_limit_h_max 19
_diffrn_reflns_limit_h_min -21
_diffrn_reflns_limit_k_max 10
_diffrn_reflns_limit_k_min -9
_diffrn_reflns_limit_l_max 19
_diffrn_reflns_limit_l_min -18
_diffrn_reflns_number 14554
_diffrn_reflns_theta_full 25.00
_diffrn_reflns_theta_max 25.00
_diffrn_reflns_theta_min 1.15
_diffrn_standards_decay_% 0
_exptl_absorpt_coefficient_mu 0.756
_exptl_absorpt_correction_T_max 0.9420
_exptl_absorpt_correction_T_min 0.7940
_exptl_absorpt_correction_type multi-scan
_exptl_absorpt_process_details 'SADABS (Sheldrick, 2002)'
_exptl_crystal_colour 'deep orange'
_exptl_crystal_density_diffrn 1.286
_exptl_crystal_density_method 'not measured'
_exptl_crystal_description plate
_exptl_crystal_F_000 1016
_exptl_crystal_size_max 0.32
_exptl_crystal_size_mid 0.28
_exptl_crystal_size_min 0.08
_refine_diff_density_max 0.557
_refine_diff_density_min -0.235
_refine_diff_density_rms 0.064
_refine_ls_extinction_method none
_refine_ls_goodness_of_fit_ref 1.089
_refine_ls_hydrogen_treatment constr
_refine_ls_matrix_type full
_refine_ls_number_parameters 332
_refine_ls_number_reflns 4350
_refine_ls_number_restraints 232
_refine_ls_restrained_S_all 1.077
_refine_ls_R_factor_all 0.0699
_refine_ls_R_factor_gt 0.0479
_refine_ls_shift/su_max 1.067
_refine_ls_shift/su_mean 0.053
_refine_ls_structure_factor_coef Fsqd
_refine_ls_weighting_details 'calc w=1/[\s^2^(Fo^2^)+(0.0521P)^2^+0.8697P] where P=(Fo^2^+2Fc^2^)/3'
_refine_ls_weighting_scheme calc
_refine_ls_wR_factor_gt 0.1031
_refine_ls_wR_factor_ref 0.1117
_reflns_number_gt 3301
_reflns_number_total 4350
_reflns_threshold_expression I>2\s(I)
_cod_data_source_file ic701294ysup3.cif
_cod_data_source_block 3a
_cod_depositor_comments
;
The following automatic conversions were performed:

'_symmetry_cell_setting' value 'Monoclinic' changed to 'monoclinic'
according to /home/saulius/struct/CIF-dictionaries/cif_core.dic
dictionary named 'cif_core.dic' version 2.4.2 from 2011-04-26.

Automatic conversion script
Id: cif_fix_values 1891 2012-01-12 08:04:46Z andrius 
;
_cod_original_sg_symbol_H-M 'P 21/c'
_cod_database_code 4333451

loop_
_symmetry_equiv_pos_as_xyz
'x, y, z'
'-x, y+1/2, -z+1/2'
'-x, -y, -z'
'x, -y-1/2, z-1/2'

loop_
_atom_site_label
_atom_site_type_symbol
_atom_site_fract_x
_atom_site_fract_y
_atom_site_fract_z
_atom_site_U_iso_or_equiv
_atom_site_adp_type
_atom_site_occupancy
_atom_site_symmetry_multiplicity
_atom_site_calc_flag
_atom_site_refinement_flags
_atom_site_disorder_assembly
_atom_site_disorder_group
Mo1 Mo 0.82014(2) 0.16102(4) 0.65289(2) 0.05593(15) Uani 1 1 d D . .
S1 S 0.85511(7) -0.07598(14) 0.62449(7) 0.0673(3) Uani 1 1 d . A .
S2A S 0.79535(18) 0.1812(3) 0.77896(15) 0.0648(9) Uani 0.692(8) 1 d PU A 1
O1A O 0.8941(7) 0.2835(12) 0.6258(8) 0.083(4) Uani 0.692(8) 1 d PU A 1
O1B O 0.8311(12) 0.1715(19) 0.7536(11) 0.093(5) Uani 0.308(8) 1 d PU A 2
S2B S 0.8879(6) 0.3319(12) 0.6141(6) 0.0607(19) Uani 0.308(8) 1 d PU A 2
O2A O 0.7279(9) 0.191(4) 0.5986(11) 0.079(4) Uani 0.70(7) 1 d PDU A 3
O2B O 0.7372(6) 0.248(5) 0.5955(18) 0.054(6) Uani 0.30(7) 1 d PDU A 4
Si1 Si 0.64612(7) 0.27214(16) 0.58250(8) 0.0642(3) Uani 1 1 d D . .
C1A C 0.6400(8) 0.2624(14) 0.4688(5) 0.106(5) Uani 0.565(13) 1 d PDU A 5
H1AB H 0.6892 0.3076 0.4512 0.127 Uiso 0.565(13) 1 calc PR A 5
C2A C 0.5816(11) 0.366(2) 0.4252(9) 0.161(8) Uani 0.565(13) 1 d PDU A 5
H2AA H 0.5861 0.3528 0.3665 0.242 Uiso 0.565(13) 1 calc PR A 5
H2AB H 0.5903 0.4775 0.4394 0.242 Uiso 0.565(13) 1 calc PR A 5
H2AC H 0.5309 0.3352 0.4419 0.242 Uiso 0.565(13) 1 calc PR A 5
C3A C 0.6445(10) 0.0865(15) 0.4417(12) 0.135(7) Uani 0.565(13) 1 d PDU A 5
H3AA H 0.6433 0.0809 0.3824 0.202 Uiso 0.565(13) 1 calc PR A 5
H3AB H 0.6016 0.0281 0.4634 0.202 Uiso 0.565(13) 1 calc PR A 5
H3AC H 0.6915 0.0397 0.4622 0.202 Uiso 0.565(13) 1 calc PR A 5
C4A C 0.5749(7) 0.157(2) 0.6404(14) 0.152(7) Uani 0.565(13) 1 d PDU A 5
H4AA H 0.5685 0.0832 0.5935 0.183 Uiso 0.50 1 calc PR A 5
C5A C 0.4950(8) 0.222(3) 0.6253(15) 0.173(9) Uani 0.565(13) 1 d PDU A 5
H5AA H 0.4582 0.1515 0.6506 0.259 Uiso 0.565(13) 1 calc PR A 5
H5AB H 0.4848 0.2274 0.5669 0.259 Uiso 0.565(13) 1 calc PR A 5
H5AC H 0.4909 0.3279 0.6489 0.259 Uiso 0.565(13) 1 calc PR A 5
C6A C 0.5992(18) 0.018(3) 0.6943(12) 0.177(9) Uani 0.565(13) 1 d PDU A 5
H6AA H 0.5552 -0.0469 0.7068 0.266 Uiso 0.565(13) 1 calc PR A 5
H6AB H 0.6215 0.0590 0.7448 0.266 Uiso 0.565(13) 1 calc PR A 5
H6AC H 0.6364 -0.0461 0.6659 0.266 Uiso 0.565(13) 1 calc PR A 5
C7A C 0.6454(10) 0.4857(11) 0.6087(10) 0.077(5) Uani 0.565(13) 1 d PDU A 5
H7AA H 0.5976 0.5293 0.5853 0.092 Uiso 0.565(13) 1 calc PR A 5
C8A C 0.7083(10) 0.5908(19) 0.5771(12) 0.131(6) Uani 0.565(13) 1 d PDU A 5
H8AA H 0.6997 0.7003 0.5942 0.196 Uiso 0.565(13) 1 calc PR A 5
H8AB H 0.7089 0.5856 0.5178 0.196 Uiso 0.565(13) 1 calc PR A 5
H8AC H 0.7568 0.5540 0.5990 0.196 Uiso 0.565(13) 1 calc PR A 5
C9A C 0.6401(12) 0.507(3) 0.7007(10) 0.127(7) Uani 0.565(13) 1 d PDU A 5
H9AA H 0.6390 0.6205 0.7136 0.191 Uiso 0.565(13) 1 calc PR A 5
H9AB H 0.6839 0.4583 0.7272 0.191 Uiso 0.565(13) 1 calc PR A 5
H9AC H 0.5940 0.4569 0.7200 0.191 Uiso 0.565(13) 1 calc PR A 5
C1B C 0.6063(8) 0.183(2) 0.4878(8) 0.112(6) Uani 0.435(13) 1 d PDU A 6
H1BB H 0.5935 0.0698 0.4976 0.134 Uiso 0.435(13) 1 calc PR A 6
C2B C 0.5377(9) 0.269(2) 0.4529(12) 0.117(6) Uani 0.435(13) 1 d PDU A 6
H2BA H 0.5197 0.2132 0.4043 0.175 Uiso 0.435(13) 1 calc PR A 6
H2BB H 0.5515 0.3775 0.4386 0.175 Uiso 0.435(13) 1 calc PR A 6
H2BC H 0.4977 0.2708 0.4933 0.175 Uiso 0.435(13) 1 calc PR A 6
C3B C 0.6663(12) 0.195(4) 0.4218(13) 0.189(11) Uani 0.435(13) 1 d PDU A 6
H3BA H 0.7001 0.1032 0.4259 0.284 Uiso 0.435(13) 1 calc PR A 6
H3BB H 0.6953 0.2922 0.4290 0.284 Uiso 0.435(13) 1 calc PR A 6
H3BC H 0.6416 0.1952 0.3683 0.284 Uiso 0.435(13) 1 calc PR A 6
C4B C 0.5985(9) 0.173(2) 0.6707(8) 0.113(7) Uani 0.435(13) 1 d PDU A 6
H4BA H 0.6263 0.1939 0.7227 0.135 Uiso 0.435(13) 1 calc PR A 6
C5B C 0.5138(10) 0.215(3) 0.6779(15) 0.129(8) Uani 0.435(13) 1 d PDU A 6
H5BA H 0.4921 0.1556 0.7230 0.193 Uiso 0.435(13) 1 calc PR A 6
H5BB H 0.4874 0.1865 0.6274 0.193 Uiso 0.435(13) 1 calc PR A 6
H5BC H 0.5083 0.3286 0.6878 0.193 Uiso 0.435(13) 1 calc PR A 6
C6B C 0.597(2) -0.0064(19) 0.6503(19) 0.163(11) Uani 0.435(13) 1 d PDU A 6
H6BA H 0.5583 -0.0587 0.6827 0.244 Uiso 0.435(13) 1 calc PR A 6
H6BB H 0.6462 -0.0530 0.6627 0.244 Uiso 0.435(13) 1 calc PR A 6
H6BC H 0.5851 -0.0206 0.5926 0.244 Uiso 0.435(13) 1 calc PR A 6
C7B C 0.6320(14) 0.4886(11) 0.5972(14) 0.081(6) Uani 0.435(13) 1 d PDU A 6
H7BA H 0.5781 0.5204 0.5901 0.097 Uiso 0.435(13) 1 calc PR A 6
C8B C 0.6829(12) 0.564(3) 0.5331(13) 0.120(6) Uani 0.435(13) 1 d PDU A 6
H8BA H 0.6784 0.6797 0.5358 0.180 Uiso 0.435(13) 1 calc PR A 6
H8BB H 0.6673 0.5277 0.4791 0.180 Uiso 0.435(13) 1 calc PR A 6
H8BC H 0.7353 0.5334 0.5436 0.180 Uiso 0.435(13) 1 calc PR A 6
C9B C 0.6657(14) 0.546(3) 0.6778(14) 0.098(6) Uani 0.435(13) 1 d PDU A 6
H9BA H 0.6560 0.6597 0.6840 0.147 Uiso 0.435(13) 1 calc PR A 6
H9BB H 0.7201 0.5272 0.6786 0.147 Uiso 0.435(13) 1 calc PR A 6
H9BC H 0.6425 0.4884 0.7226 0.147 Uiso 0.435(13) 1 calc PR A 6
N1 N 0.11735(16) 0.1686(3) 0.63905(18) 0.0462(7) Uani 1 1 d . . .
C11 C 0.1978(2) 0.1541(5) 0.6121(3) 0.0596(11) Uani 1 1 d . . .
H11A H 0.1994 0.1726 0.5529 0.072 Uiso 1 1 calc R . .
H11B H 0.2151 0.0444 0.6222 0.072 Uiso 1 1 calc R . .
C12 C 0.2522(2) 0.2667(6) 0.6533(3) 0.0759(13) Uani 1 1 d . . .
H12A H 0.2381 0.3759 0.6403 0.114 Uiso 1 1 calc R . .
H12B H 0.3033 0.2461 0.6342 0.114 Uiso 1 1 calc R . .
H12C H 0.2506 0.2510 0.7121 0.114 Uiso 1 1 calc R . .
C13 C 0.0898(2) 0.3373(5) 0.6339(3) 0.0596(11) Uani 1 1 d . . .
H13A H 0.0358 0.3392 0.6482 0.071 Uiso 1 1 calc R . .
H13B H 0.1174 0.4010 0.6749 0.071 Uiso 1 1 calc R . .
C14 C 0.0985(3) 0.4150(5) 0.5524(3) 0.0769(14) Uani 1 1 d . . .
H14A H 0.1518 0.4148 0.5375 0.115 Uiso 1 1 calc R . .
H14B H 0.0803 0.5243 0.5550 0.115 Uiso 1 1 calc R . .
H14C H 0.0692 0.3564 0.5116 0.115 Uiso 1 1 calc R . .
C15 C 0.1132(2) 0.1133(5) 0.7263(2) 0.0577(11) Uani 1 1 d . . .
H15A H 0.1343 0.0051 0.7299 0.069 Uiso 1 1 calc R . .
H15B H 0.1453 0.1832 0.7602 0.069 Uiso 1 1 calc R . .
C16 C 0.0349(3) 0.1114(6) 0.7612(3) 0.0716(13) Uani 1 1 d . . .
H16A H 0.0130 0.2177 0.7577 0.107 Uiso 1 1 calc R . .
H16B H 0.0376 0.0782 0.8181 0.107 Uiso 1 1 calc R . .
H16C H 0.0033 0.0370 0.7305 0.107 Uiso 1 1 calc R . .
C17 C 0.0674(2) 0.0669(4) 0.5844(2) 0.0520(10) Uani 1 1 d . . .
H17A H 0.0144 0.0834 0.6001 0.062 Uiso 1 1 calc R . .
H17B H 0.0726 0.1045 0.5280 0.062 Uiso 1 1 calc R . .
C18 C 0.0838(3) -0.1085(5) 0.5865(3) 0.0668(12) Uani 1 1 d . . .
H18A H 0.1353 -0.1273 0.5684 0.100 Uiso 1 1 calc R . .
H18B H 0.0483 -0.1639 0.5504 0.100 Uiso 1 1 calc R . .
H18C H 0.0783 -0.1480 0.6419 0.100 Uiso 1 1 calc R . .

loop_
_atom_site_aniso_label
_atom_site_aniso_U_11
_atom_site_aniso_U_22
_atom_site_aniso_U_33
_atom_site_aniso_U_23
_atom_site_aniso_U_13
_atom_site_aniso_U_12
Mo1 0.0611(2) 0.0561(2) 0.0504(2) -0.00109(18) -0.00790(15) 0.00736(19)
S1 0.0833(8) 0.0589(7) 0.0597(7) 0.0007(6) 0.0052(6) 0.0113(6)
S2A 0.0782(18) 0.0670(13) 0.0490(13) -0.0091(9) -0.0069(10) 0.0030(11)
O1A 0.062(4) 0.058(7) 0.130(8) 0.020(4) -0.003(4) -0.003(4)
O1B 0.087(11) 0.114(11) 0.080(10) -0.030(8) 0.015(8) 0.014(9)
S2B 0.057(3) 0.052(5) 0.074(3) 0.009(3) 0.004(2) -0.008(3)
O2A 0.087(4) 0.060(9) 0.091(5) 0.002(6) -0.022(4) 0.016(5)
O2B 0.036(9) 0.031(12) 0.093(9) 0.015(8) -0.015(5) 0.005(5)
Si1 0.0563(7) 0.0655(8) 0.0708(8) -0.0051(6) -0.0042(6) 0.0100(6)
C1A 0.095(10) 0.132(10) 0.090(9) -0.053(8) -0.022(7) 0.052(8)
C2A 0.175(16) 0.212(17) 0.096(11) -0.016(11) -0.044(11) 0.089(14)
C3A 0.115(10) 0.153(11) 0.135(14) -0.097(11) -0.004(9) 0.042(9)
C4A 0.091(9) 0.102(11) 0.265(19) 0.042(12) 0.050(12) -0.016(8)
C5A 0.064(8) 0.188(16) 0.27(3) 0.011(18) 0.050(12) -0.030(8)
C6A 0.184(15) 0.22(2) 0.130(16) 0.071(13) -0.004(15) -0.055(13)
C7A 0.050(6) 0.082(9) 0.098(8) -0.011(7) -0.017(6) 0.004(5)
C8A 0.134(13) 0.086(8) 0.173(16) -0.016(10) 0.008(10) -0.042(8)
C9A 0.123(14) 0.138(17) 0.121(10) -0.062(10) 0.001(8) -0.017(10)
C1B 0.113(13) 0.119(14) 0.102(11) -0.025(10) -0.052(8) 0.027(10)
C2B 0.119(11) 0.123(14) 0.108(14) -0.014(10) -0.060(9) 0.025(10)
C3B 0.162(17) 0.33(3) 0.077(12) -0.057(19) -0.038(10) 0.11(2)
C4B 0.076(9) 0.092(10) 0.170(16) 0.017(10) -0.035(10) -0.005(9)
C5B 0.087(11) 0.142(14) 0.16(2) 0.036(15) 0.028(12) -0.016(10)
C6B 0.19(2) 0.074(9) 0.23(3) 0.066(13) 0.05(2) -0.016(10)
C7B 0.072(12) 0.057(10) 0.112(11) 0.019(8) -0.018(8) -0.001(7)
C8B 0.121(14) 0.094(13) 0.143(14) 0.026(12) -0.007(11) -0.045(10)
C9B 0.103(15) 0.055(8) 0.135(13) 0.002(9) -0.029(11) 0.000(10)
N1 0.0407(16) 0.0469(18) 0.0509(18) -0.0012(15) -0.0006(13) 0.0030(14)
C11 0.041(2) 0.067(3) 0.071(3) 0.007(2) 0.0044(18) 0.013(2)
C12 0.046(2) 0.093(4) 0.089(4) 0.013(3) -0.002(2) -0.004(2)
C13 0.051(2) 0.045(2) 0.082(3) -0.004(2) 0.004(2) 0.007(2)
C14 0.073(3) 0.057(3) 0.101(4) 0.018(3) -0.008(3) 0.007(2)
C15 0.063(3) 0.061(3) 0.049(2) -0.0044(19) -0.0051(19) -0.004(2)
C16 0.073(3) 0.080(3) 0.062(3) 0.001(2) 0.016(2) -0.018(2)
C17 0.054(2) 0.053(2) 0.049(2) -0.0022(19) -0.0045(17) 0.0056(19)
C18 0.077(3) 0.052(2) 0.070(3) -0.006(2) -0.013(2) 0.000(2)

loop_
_atom_type_symbol
_atom_type_description
_atom_type_scat_dispersion_real
_atom_type_scat_dispersion_imag
_atom_type_scat_source
C C 0.0033 0.0016 'International Tables Vol C Tables 4.2.6.8 and 6.1.1.4'
H H 0.0000 0.0000 'International Tables Vol C Tables 4.2.6.8 and 6.1.1.4'
N N 0.0061 0.0033 'International Tables Vol C Tables 4.2.6.8 and 6.1.1.4'
O O 0.0106 0.0060 'International Tables Vol C Tables 4.2.6.8 and 6.1.1.4'
Si Si 0.0817 0.0704 'International Tables Vol C Tables 4.2.6.8 and 6.1.1.4'
S S 0.1246 0.1234 'International Tables Vol C Tables 4.2.6.8 and 6.1.1.4'
Mo Mo -1.6832 0.6857 'International Tables Vol C Tables 4.2.6.8 and 6.1.1.4'

loop_
_geom_angle_atom_site_label_1
_geom_angle_atom_site_label_2
_geom_angle_atom_site_label_3
_geom_angle
O1B Mo1 O1A 98.4(8)
O1B Mo1 O2A 123.9(9)
O1A Mo1 O2A 117.2(12)
O1B Mo1 O2B 123.9(13)
O1A Mo1 O2B 103.1(9)
O2A Mo1 O2B 15.7(5)
O1B Mo1 S2B 102.6(7)
O1A Mo1 S2B 12.0(6)
O2A Mo1 S2B 106.1(12)
O2B Mo1 S2B 91.5(10)
O1B Mo1 S2A 18.6(7)
O1A Mo1 S2A 111.7(4)
O2A Mo1 S2A 105.3(6)
O2B Mo1 S2A 106.7(10)
S2B Mo1 S2A 112.8(3)
O1B Mo1 S1 103.6(6)
O1A Mo1 S1 106.1(4)
O2A Mo1 S1 105.9(8)
O2B Mo1 S1 118.6(15)
S2B Mo1 S1 115.3(3)
S2A Mo1 S1 110.48(7)
Si1 O2A Mo1 155.3(10)
Si1 O2B Mo1 150.9(14)
O2A Si1 O2B 18.1(6)
O2A Si1 C7A 112.4(12)
O2B Si1 C7A 95.7(17)
O2A Si1 C7B 121.0(14)
O2B Si1 C7B 103.8(18)
C7A Si1 C7B 9.4(13)
O2A Si1 C1B 107.2(7)
O2B Si1 C1B 115.0(16)
C7A Si1 C1B 125.7(8)
C7B Si1 C1B 117.0(10)
O2A Si1 C4A 107.8(14)
O2B Si1 C4A 122.8(10)
C7A Si1 C4A 112.4(9)
C7B Si1 C4A 110.6(9)
C1B Si1 C4A 88.1(10)
O2A Si1 C1A 100.7(7)
O2B Si1 C1A 99.7(12)
C7A Si1 C1A 106.0(6)
C7B Si1 C1A 99.6(8)
C1B Si1 C1A 29.5(6)
C4A Si1 C1A 117.2(9)
O2A Si1 C4B 95.4(13)
O2B Si1 C4B 107.2(9)
C7A Si1 C4B 104.2(7)
C7B Si1 C4B 105.8(9)
C1B Si1 C4B 107.4(8)
C4A Si1 C4B 20.3(8)
C1A Si1 C4B 136.8(7)
C2A C1A C3A 116.8(13)
C2A C1A Si1 118.3(8)
C3A C1A Si1 109.1(10)
C6A C4A C5A 128.2(16)
C6A C4A Si1 120.6(14)
C5A C4A Si1 111.2(10)
C8A C7A C9A 108.9(11)
C8A C7A Si1 118.6(10)
C9A C7A Si1 110.3(12)
C2B C1B C3B 105.2(17)
C2B C1B Si1 114.8(10)
C3B C1B Si1 108.1(14)
C5B C4B C6B 103(2)
C5B C4B Si1 113.8(12)
C6B C4B Si1 105.8(13)
C9B C7B C8B 103.9(16)
C9B C7B Si1 111.9(15)
C8B C7B Si1 103.7(12)
C11 N1 C13 111.6(3)
C11 N1 C15 108.3(3)
C13 N1 C15 109.0(3)
C11 N1 C17 109.1(3)
C13 N1 C17 108.2(3)
C15 N1 C17 110.7(3)
N1 C11 C12 114.8(4)
C14 C13 N1 115.1(4)
C16 C15 N1 114.9(3)
C18 C17 N1 115.5(3)

loop_
_geom_bond_atom_site_label_1
_geom_bond_atom_site_label_2
_geom_bond_distance
Mo1 O1B 1.673(17)
Mo1 O1A 1.736(13)
Mo1 O2A 1.875(6)
Mo1 O2B 1.891(9)
Mo1 S2B 1.990(10)
Mo1 S2A 2.139(3)
Mo1 S1 2.1501(12)
O2A Si1 1.626(6)
O2B Si1 1.642(8)
Si1 C7A 1.856(8)
Si1 C7B 1.863(9)
Si1 C1B 1.865(9)
Si1 C4A 1.868(8)
Si1 C1A 1.880(8)
Si1 C4B 1.887(9)
C1A C2A 1.532(9)
C1A C3A 1.554(9)
C4A C6A 1.531(9)
C4A C5A 1.540(9)
C7A C8A 1.524(9)
C7A C9A 1.533(9)
C1B C2B 1.523(9)
C1B C3B 1.537(10)
C4B C5B 1.551(9)
C4B C6B 1.555(10)
C7B C9B 1.532(10)
C7B C8B 1.538(10)
N1 C11 1.508(5)
N1 C13 1.509(5)
N1 C15 1.517(5)
N1 C17 1.522(5)
C11 C12 1.511(6)
C13 C14 1.507(6)
C15 C16 1.512(6)
C17 C18 1.510(5)

loop_
_geom_torsion_atom_site_label_1
_geom_torsion_atom_site_label_2
_geom_torsion_atom_site_label_3
_geom_torsion_atom_site_label_4
_geom_torsion
O1B Mo1 O2A Si1 38(7)
O1A Mo1 O2A Si1 -85(6)
O2B Mo1 O2A Si1 -58(4)
S2B Mo1 O2A Si1 -80(6)
S2A Mo1 O2A Si1 40(6)
S1 Mo1 O2A Si1 157(5)
O1B Mo1 O2B Si1 -50(7)
O1A Mo1 O2B Si1 -159(6)
O2A Mo1 O2B Si1 46(3)
S2B Mo1 O2B Si1 -156(6)
S2A Mo1 O2B Si1 -41(7)
S1 Mo1 O2B Si1 84(6)
Mo1 O2A Si1 O2B 58(4)
Mo1 O2A Si1 C7A 34(6)
Mo1 O2A Si1 C7B 38(6)
Mo1 O2A Si1 C1B 176(5)
Mo1 O2A Si1 C4A -90(6)
Mo1 O2A Si1 C1A 147(5)
Mo1 O2A Si1 C4B -74(6)
Mo1 O2B Si1 O2A -46(3)
Mo1 O2B Si1 C7A 112(6)
Mo1 O2B Si1 C7B 117(6)
Mo1 O2B Si1 C1B -114(6)
Mo1 O2B Si1 C4A -9(7)
Mo1 O2B Si1 C1A -141(6)
Mo1 O2B Si1 C4B 5(7)
O2A Si1 C1A C2A -163.5(18)
O2B Si1 C1A C2A -145.1(19)
C7A Si1 C1A C2A -46.3(14)
C7B Si1 C1A C2A -39.2(15)
C1B Si1 C1A C2A 90.2(19)
C4A Si1 C1A C2A 80.0(14)
C4B Si1 C1A C2A 86.5(15)
O2A Si1 C1A C3A 59.8(18)
O2B Si1 C1A C3A 78.2(19)
C7A Si1 C1A C3A 177.1(12)
C7B Si1 C1A C3A -175.9(13)
C1B Si1 C1A C3A -46.4(12)
C4A Si1 C1A C3A -56.7(14)
C4B Si1 C1A C3A -50.2(15)
O2A Si1 C4A C6A 3(3)
O2B Si1 C4A C6A -9(3)
C7A Si1 C4A C6A -122(2)
C7B Si1 C4A C6A -132(2)
C1B Si1 C4A C6A 110(2)
C1A Si1 C4A C6A 115(2)
C4B Si1 C4A C6A -52(3)
O2A Si1 C4A C5A -177.4(15)
O2B Si1 C4A C5A 171(2)
C7A Si1 C4A C5A 58.2(18)
C7B Si1 C4A C5A 48.3(19)
C1B Si1 C4A C5A -69.9(16)
C1A Si1 C4A C5A -64.9(17)
C4B Si1 C4A C5A 128(4)
O2A Si1 C7A C8A 48.5(18)
O2B Si1 C7A C8A 41.3(16)
C7B Si1 C7A C8A -109(7)
C1B Si1 C7A C8A -85.2(16)
C4A Si1 C7A C8A 170.3(13)
C1A Si1 C7A C8A -60.6(15)
C4B Si1 C7A C8A 150.6(13)
O2A Si1 C7A C9A -78.2(16)
O2B Si1 C7A C9A -85.4(15)
C7B Si1 C7A C9A 125(7)
C1B Si1 C7A C9A 148.2(12)
C4A Si1 C7A C9A 43.7(14)
C1A Si1 C7A C9A 172.8(11)
C4B Si1 C7A C9A 24.0(13)
O2A Si1 C1B C2B -167.6(19)
O2B Si1 C1B C2B -150.0(17)
C7A Si1 C1B C2B -32.1(18)
C7B Si1 C1B C2B -27.9(18)
C4A Si1 C1B C2B 84.3(15)
C1A Si1 C1B C2B -87(2)
C4B Si1 C1B C2B 90.8(15)
O2A Si1 C1B C3B -51(2)
O2B Si1 C1B C3B -33(2)
C7A Si1 C1B C3B 84.9(18)
C7B Si1 C1B C3B 89.1(18)
C4A Si1 C1B C3B -158.6(18)
C1A Si1 C1B C3B 30.5(13)
C4B Si1 C1B C3B -152.2(17)
O2A Si1 C4B C5B -178.2(16)
O2B Si1 C4B C5B 168(2)
C7A Si1 C4B C5B 67.0(16)
C7B Si1 C4B C5B 57.4(17)
C1B Si1 C4B C5B -68.2(16)
C4A Si1 C4B C5B -49(3)
C1A Si1 C4B C5B -66.3(17)
O2A Si1 C4B C6B -66.0(19)
O2B Si1 C4B C6B -80(2)
C7A Si1 C4B C6B 179.2(17)
C7B Si1 C4B C6B 169.5(18)
C1B Si1 C4B C6B 43.9(19)
C4A Si1 C4B C6B 63(3)
C1A Si1 C4B C6B 46(2)
O2A Si1 C7B C9B -47(2)
O2B Si1 C7B C9B -53.5(18)
C7A Si1 C7B C9B -23(6)
C1B Si1 C7B C9B 178.7(14)
C4A Si1 C7B C9B 80.0(17)
C1A Si1 C7B C9B -156.1(15)
C4B Si1 C7B C9B 59.2(17)
O2A Si1 C7B C8B 63.9(19)
O2B Si1 C7B C8B 57.8(18)
C7A Si1 C7B C8B 89(7)
C1B Si1 C7B C8B -70.0(17)
C4A Si1 C7B C8B -168.7(13)
C1A Si1 C7B C8B -44.8(15)
C4B Si1 C7B C8B 170.5(13)
C13 N1 C11 C12 52.2(5)
C15 N1 C11 C12 -67.8(4)
C17 N1 C11 C12 171.7(3)
C11 N1 C13 C14 54.1(4)
C15 N1 C13 C14 173.6(3)
C17 N1 C13 C14 -66.0(4)
C11 N1 C15 C16 -176.6(4)
C13 N1 C15 C16 61.8(4)
C17 N1 C15 C16 -57.1(4)
C11 N1 C17 C18 62.3(4)
C13 N1 C17 C18 -176.1(4)
C15 N1 C17 C18 -56.7(4)
